data_7245866
loop_
_publ_author_name
'Polo-Cuadrado, Efra\'in'
'Rojas-Pe\~na, Cristian'
'Acosta-Quiroga, Karen'
'Camargo-Ayala, Lorena'
'Brito, Iv\'an'
'Cisterna, Jonathan'
'Moncada, F\'elix'
'Trilleras, Jorge'
'Rodr\'iguez-N\'u\~nez, Yeray A.'
'Gutierrez, Margarita'

_publ_section_title
;
 Design, synthesis, theoretical study, antioxidant, and anticholinesterase
 activities of new pyrazolo-fused phenanthrolines
;
_journal_issue 51
_journal_name_full 'RSC Advances'
_journal_page_first 33032
_journal_page_last 33048
_journal_paper_doi 10.1039/D2RA05532E
_journal_volume 12
_journal_year 2022
_chemical_formula_moiety 'C24 H19 N3 O'
_chemical_formula_sum 'C24 H19 N3 O'
_chemical_formula_weight 365.42
_space_group_crystal_system monoclinic
_space_group_IT_number 14
_space_group_name_Hall '-P 2ybc'
_space_group_name_H-M_alt 'P 1 21/c 1'
_atom_sites_solution_hydrogens geom
_atom_sites_solution_primary dual
_audit_creation_date 2022-07-18
_audit_creation_method
;
Olex2 1.5
(compiled 2022.04.07 svn.rca3783a0 for OlexSys, GUI svn.r6498)
;
_audit_update_record
;
2022-08-11 deposited with the CCDC.	2022-11-03 downloaded from the CCDC.
;
_cell_angle_alpha 90
_cell_angle_beta 94.980(2)
_cell_angle_gamma 90
_cell_formula_units_Z 4
_cell_length_a 14.714(2)
_cell_length_b 16.279(3)
_cell_length_c 7.7182(12)
_cell_measurement_reflns_used 7755
_cell_measurement_temperature 296.49
_cell_measurement_theta_max 29.567
_cell_measurement_theta_min 8.901
_cell_volume 1841.8(5)
_computing_cell_refinement 'SAINT v8.37A (Bruker, 2015)'
_computing_data_reduction 'SAINT v8.37A (Bruker, 2015)'
_computing_molecular_graphics 'Olex2 1.5 (Dolomanov et al., 2009)'
_computing_publication_material 'Olex2 1.5 (Dolomanov et al., 2009)'
_computing_structure_refinement 'SHELXL 2019/2 (Sheldrick, 2015)'
_computing_structure_solution 'SHELXT 2014/5 (Sheldrick, 2014)'
_diffrn_ambient_temperature 296.49
_diffrn_measured_fraction_theta_full 0.945
_diffrn_measured_fraction_theta_max 0.962
_diffrn_measurement_device_type 'Bruker APEX-II CCD'
_diffrn_measurement_method '\f and \w scans'
_diffrn_radiation_type MoK\a
_diffrn_radiation_wavelength 0.71073
_diffrn_reflns_av_R_equivalents 0.0621
_diffrn_reflns_av_unetI/netI 0.0383
_diffrn_reflns_Laue_measured_fraction_full 0.945
_diffrn_reflns_Laue_measured_fraction_max 0.962
_diffrn_reflns_limit_h_max 20
_diffrn_reflns_limit_h_min -20
_diffrn_reflns_limit_k_max 22
_diffrn_reflns_limit_k_min -22
_diffrn_reflns_limit_l_max 10
_diffrn_reflns_limit_l_min -10
_diffrn_reflns_number 29908
_diffrn_reflns_point_group_measured_fraction_full 0.945
_diffrn_reflns_point_group_measured_fraction_max 0.962
_diffrn_reflns_theta_full 25.242
_diffrn_reflns_theta_max 29.729
_diffrn_reflns_theta_min 8.900
_diffrn_source_current 30.0
_diffrn_source_power 1.5
_diffrn_source_voltage 50.0
_diffrn_standards_number 0
_exptl_absorpt_coefficient_mu 0.082
_exptl_absorpt_correction_T_max 0.7459
_exptl_absorpt_correction_T_min 0.6759
_exptl_absorpt_correction_type numerical
_exptl_absorpt_process_details
;
SADABS-2016/2 (Bruker,2016/2) was used for absorption correction.
wR2(int) was 0.0668 before and 0.0595 after correction.
The Ratio of minimum to maximum transmission is 0.9062.
The \l/2 correction factor is Not present.
;
_exptl_crystal_colour 'clear light yellow'
_exptl_crystal_colour_lustre clear
_exptl_crystal_colour_modifier light
_exptl_crystal_colour_primary yellow
_exptl_crystal_density_diffrn 1.318
_exptl_crystal_description block
_exptl_crystal_F_000 768
_exptl_crystal_size_max 0.25
_exptl_crystal_size_mid 0.2
_exptl_crystal_size_min 0.13
_refine_diff_density_max 0.752
_refine_diff_density_min -0.500
_refine_diff_density_rms 0.052
_refine_ls_extinction_method none
_refine_ls_goodness_of_fit_ref 1.058
_refine_ls_hydrogen_treatment constr
_refine_ls_matrix_type full
_refine_ls_number_parameters 239
_refine_ls_number_reflns 5043
_refine_ls_number_restraints 0
_refine_ls_restrained_S_all 1.058
_refine_ls_R_factor_all 0.1106
_refine_ls_R_factor_gt 0.0752
_refine_ls_shift/su_max 0.000
_refine_ls_shift/su_mean 0.000
_refine_ls_structure_factor_coef Fsqd
_refine_ls_weighting_details 'w=1/[\s^2^(Fo^2^)+(0.0963P)^2^+1.3890P] where P=(Fo^2^+2Fc^2^)/3'
_refine_ls_weighting_scheme calc
_refine_ls_wR_factor_gt 0.1957
_refine_ls_wR_factor_ref 0.2340
_reflns_Friedel_coverage 0.000
_reflns_number_gt 3538
_reflns_number_total 5043
_reflns_threshold_expression 'I > 2\s(I)'
_cod_data_source_file d2ra05532e2.cif
_cod_data_source_block mg_e3_296k
_cod_database_code 7245866
_publcif_datablock.id {330c476d-9ca4-448f-a2f3-5fd916575db4}

_shelx_shelxl_version_number 2019/2
_shelx_space_group_comment
;
The symmetry employed for this shelxl refinement is uniquely defined
by the following loop, which should always be used as a source of
symmetry information in preference to the above space-group names.
They are only intended as comments.
;
_olex2_refinement_description
;
1. Fixed Uiso
 At 1.2 times of:
  All C(H) groups, All C(H,H) groups
 At 1.5 times of:
  All C(H,H,H) groups
2. Uiso/Uaniso restraints and constraints
Uanis(C27B) = Uanis(C27A)
Uanis(C25B) = Uanis(C25A)
Uanis(C26B) = Uanis(C26A)
Uanis(C27A) = Uanis(C26A) = Uanis(C25A)
Uanis(C27B) = Uanis(C26B) = Uanis(C25B)
3. Others
 Fixed Sof: H28A(0.5) H28(0.5) C27B(0.5) H27B(0.5) C26B(0.5) H26B(0.5)
 C25B(0.5) H25B(0.5) H24A(0.5) H24(0.5) C25A(0.5) H25A(0.5) C26A(0.5) H26A(0.5)
 C27A(0.5) H27A(0.5)
4.a Secondary CH2 refined with riding coordinates:
 C17(H17A,H17B), C18(H18A,H18B)
4.b Aromatic/amide H refined with riding coordinates:
 C11(H11), C12(H12), C13(H13), C14(H14), C15(H15), C16(H16), C22(H22),
 C28(H28A), C28(H28), C27B(H27B), C26B(H26B), C25B(H25B), C24(H24A), C24(H24),
 C25A(H25A), C26A(H26A), C27A(H27A)
4.c Fitted hexagon refined as free rotating group:
 C23(C28,C27B,C26B,C25B,C24)
4.d Idealised Me refined as rotating group:
 C6(H6A,H6B,H6C)
;
_olex2_submission_special_instructions 'No special instructions were received'
_publcif_funding_html
;
;

loop_
_space_group_symop_operation_xyz
'x, y, z'
'-x, y+1/2, -z+1/2'
'-x, -y, -z'
'x, -y-1/2, z-1/2'

loop_
_atom_site_label
_atom_site_type_symbol
_atom_site_fract_x
_atom_site_fract_y
_atom_site_fract_z
_atom_site_U_iso_or_equiv
_atom_site_adp_type
_atom_site_occupancy
_atom_site_site_symmetry_order
_atom_site_calc_flag
_atom_site_refinement_flags_posn
_atom_site_refinement_flags_adp
_atom_site_refinement_flags_occupancy
_atom_site_disorder_assembly
_atom_site_disorder_group
O21 O 0.35600(12) 0.85563(10) 0.7196(3) 0.0508(4) Uani 1 1 d . . . . .
N4 N 0.75380(14) 0.77973(13) 0.4883(3) 0.0477(5) Uani 1 1 d . . . . .
N5 N 0.71550(13) 0.70309(12) 0.5092(3) 0.0431(4) Uani 1 1 d . . . . .
N8 N 0.57012(12) 0.65008(12) 0.5859(3) 0.0414(4) Uani 1 1 d . . . . .
C1 C 0.62923(15) 0.71121(14) 0.5615(3) 0.0394(5) Uani 1 1 d . . . . .
C2 C 0.61250(15) 0.79557(14) 0.5762(3) 0.0399(5) Uani 1 1 d . . . . .
C3 C 0.69374(16) 0.83519(15) 0.5277(3) 0.0442(5) Uani 1 1 d . . . . .
C6 C 0.7123(2) 0.92413(17) 0.5204(4) 0.0574(7) Uani 1 1 d . . . . .
H6A H 0.713050 0.947053 0.635095 0.086 Uiso 1 1 calc R U . . .
H6B H 0.665505 0.950313 0.445418 0.086 Uiso 1 1 calc R U . . .
H6C H 0.770462 0.932892 0.475853 0.086 Uiso 1 1 calc R U . . .
C7 C 0.76852(15) 0.63200(15) 0.4866(3) 0.0428(5) Uani 1 1 d . . . . .
C9 C 0.48939(14) 0.67534(13) 0.6333(3) 0.0385(4) Uani 1 1 d . . . . .
C10 C 0.46710(14) 0.75846(13) 0.6603(3) 0.0370(4) Uani 1 1 d . . . . .
C11 C 0.52988(15) 0.81996(13) 0.6313(3) 0.0399(5) Uani 1 1 d . . . . .
H11 H 0.516699 0.875086 0.648413 0.048 Uiso 1 1 calc R U . . .
C12 C 0.84543(18) 0.63805(19) 0.3936(4) 0.0551(6) Uani 1 1 d . . . . .
H12 H 0.860565 0.687877 0.344603 0.066 Uiso 1 1 calc R U . . .
C13 C 0.89886(19) 0.5695(2) 0.3748(4) 0.0628(7) Uani 1 1 d . . . . .
H13 H 0.950310 0.573587 0.313346 0.075 Uiso 1 1 calc R U . . .
C14 C 0.87733(19) 0.4956(2) 0.4452(4) 0.0636(8) Uani 1 1 d . . . . .
H14 H 0.913999 0.449880 0.432473 0.076 Uiso 1 1 calc R U . . .
C15 C 0.8009(2) 0.4898(2) 0.5351(5) 0.0648(7) Uani 1 1 d . . . . .
H15 H 0.785866 0.439545 0.582270 0.078 Uiso 1 1 calc R U . . .
C16 C 0.74585(19) 0.55738(17) 0.5566(4) 0.0543(6) Uani 1 1 d . . . . .
H16 H 0.694244 0.552620 0.617424 0.065 Uiso 1 1 calc R U . . .
C17 C 0.41794(17) 0.61004(14) 0.6467(4) 0.0466(5) Uani 1 1 d . . . . .
H17A H 0.447926 0.558561 0.679203 0.056 Uiso 1 1 calc R U . . .
H17B H 0.385121 0.602518 0.533262 0.056 Uiso 1 1 calc R U . . .
C18 C 0.34965(16) 0.63005(14) 0.7783(3) 0.0443(5) Uani 1 1 d . . . . .
H18A H 0.298937 0.591930 0.762602 0.053 Uiso 1 1 calc R U . . .
H18B H 0.378847 0.622095 0.894706 0.053 Uiso 1 1 calc R U . . .
C19 C 0.31334(15) 0.71655(13) 0.7627(3) 0.0392(5) Uani 1 1 d . . . . .
C20 C 0.37703(15) 0.78286(13) 0.7152(3) 0.0388(4) Uani 1 1 d . . . . .
C22 C 0.22801(16) 0.74075(15) 0.7870(3) 0.0432(5) Uani 1 1 d . . . . .
H22 H 0.217187 0.796761 0.773360 0.052 Uiso 1 1 calc R U . . .
C23 C 0.14848(10) 0.69163(10) 0.8324(2) 0.0424(5) Uani 1 1 d G . . . .
C28 C 0.06240(12) 0.71653(13) 0.7638(3) 0.0534(6) Uani 1 1 d G . . . .
H28A H 0.056339 0.761564 0.689608 0.064 Uiso 0.5 1 calc R U P A 2
H28 H 0.052184 0.763502 0.696384 0.064 Uiso 0.5 1 calc R U P B 1
C27B C -0.01461(10) 0.6741(2) 0.8062(6) 0.0513(5) Uani 0.5 1 d G . P C 2
H27B H -0.072200 0.690765 0.760310 0.062 Uiso 0.5 1 calc R U P C 2
C26B C -0.00555(15) 0.6068(3) 0.9171(8) 0.0513(5) Uani 0.5 1 d G . P C 2
H26B H -0.057076 0.578412 0.945489 0.062 Uiso 0.5 1 calc R U P C 2
C25B C 0.08052(19) 0.5819(2) 0.9857(6) 0.0513(5) Uani 0.5 1 d G . P C 2
H25B H 0.086587 0.536857 1.059967 0.062 Uiso 0.5 1 calc R U P C 2
C24 C 0.15754(13) 0.62431(12) 0.9434(3) 0.0474(5) Uani 1 1 d G . . . .
H24A H 0.215127 0.607655 0.989268 0.057 Uiso 0.5 1 calc R U P C 2
H24 H 0.215768 0.611063 0.991841 0.057 Uiso 0.5 1 calc R U P C 1
C25A C 0.0901(4) 0.5787(4) 0.9839(10) 0.0513(5) Uani 0.5 1 d . . P C 1
H25A H 0.099232 0.534669 1.060355 0.062 Uiso 0.5 1 calc R U P C 1
C26A C 0.0104(4) 0.5969(4) 0.9139(10) 0.0513(5) Uani 0.5 1 d . . P C 1
H26A H -0.037506 0.562689 0.937806 0.062 Uiso 0.5 1 calc R U P C 1
C27A C -0.0098(4) 0.6619(4) 0.8081(10) 0.0513(5) Uani 0.5 1 d . . P C 1
H27A H -0.069686 0.671404 0.763976 0.062 Uiso 0.5 1 calc R U P C 1

loop_
_atom_site_aniso_label
_atom_site_aniso_U_11
_atom_site_aniso_U_22
_atom_site_aniso_U_33
_atom_site_aniso_U_23
_atom_site_aniso_U_13
_atom_site_aniso_U_12
O21 0.0483(9) 0.0386(8) 0.0672(11) 0.0001(7) 0.0142(8) 0.0012(7)
N4 0.0419(10) 0.0500(11) 0.0516(11) -0.0036(9) 0.0066(8) -0.0106(8)
N5 0.0348(9) 0.0449(10) 0.0500(10) -0.0054(8) 0.0066(7) -0.0066(7)
N8 0.0349(9) 0.0399(9) 0.0501(10) -0.0042(7) 0.0077(7) -0.0030(7)
C1 0.0354(10) 0.0426(11) 0.0401(10) -0.0048(8) 0.0028(8) -0.0036(8)
C2 0.0364(10) 0.0417(11) 0.0412(11) -0.0025(8) 0.0007(8) -0.0058(8)
C3 0.0394(11) 0.0469(12) 0.0461(11) -0.0033(9) 0.0024(9) -0.0099(9)
C6 0.0545(14) 0.0477(13) 0.0699(17) 0.0028(12) 0.0054(12) -0.0135(11)
C7 0.0342(10) 0.0520(12) 0.0418(11) -0.0092(9) 0.0011(8) -0.0001(9)
C9 0.0361(10) 0.0373(10) 0.0427(10) -0.0007(8) 0.0061(8) -0.0023(8)
C10 0.0343(9) 0.0379(10) 0.0389(10) -0.0019(8) 0.0026(7) -0.0020(8)
C11 0.0387(10) 0.0366(10) 0.0441(11) -0.0014(8) 0.0017(8) -0.0038(8)
C12 0.0401(12) 0.0674(16) 0.0591(15) -0.0043(12) 0.0118(10) -0.0016(11)
C13 0.0420(13) 0.080(2) 0.0679(17) -0.0148(14) 0.0116(12) 0.0045(12)
C14 0.0453(13) 0.0694(18) 0.0749(18) -0.0193(14) -0.0011(12) 0.0114(12)
C15 0.0546(15) 0.0561(16) 0.084(2) -0.0008(14) 0.0065(14) 0.0072(12)
C16 0.0478(13) 0.0539(14) 0.0624(15) -0.0005(11) 0.0122(11) 0.0056(11)
C17 0.0430(12) 0.0391(11) 0.0594(14) -0.0030(9) 0.0148(10) -0.0050(9)
C18 0.0423(11) 0.0405(11) 0.0512(12) 0.0003(9) 0.0096(9) -0.0026(9)
C19 0.0412(11) 0.0379(10) 0.0390(10) 0.0001(8) 0.0065(8) -0.0035(8)
C20 0.0369(10) 0.0406(10) 0.0391(10) -0.0003(8) 0.0046(8) -0.0014(8)
C22 0.0417(11) 0.0414(11) 0.0474(12) 0.0021(9) 0.0078(9) 0.0001(9)
C23 0.0378(10) 0.0446(11) 0.0459(11) -0.0031(9) 0.0107(9) -0.0005(8)
C28 0.0428(12) 0.0567(14) 0.0616(15) 0.0014(11) 0.0102(11) 0.0061(10)
C27B 0.0360(8) 0.0512(10) 0.0685(10) -0.0022(8) 0.0142(8) -0.0016(7)
C26B 0.0360(8) 0.0512(10) 0.0685(10) -0.0022(8) 0.0142(8) -0.0016(7)
C25B 0.0360(8) 0.0512(10) 0.0685(10) -0.0022(8) 0.0142(8) -0.0016(7)
C24 0.0428(12) 0.0495(12) 0.0508(13) 0.0002(10) 0.0098(9) -0.0018(9)
C25A 0.0360(8) 0.0512(10) 0.0685(10) -0.0022(8) 0.0142(8) -0.0016(7)
C26A 0.0360(8) 0.0512(10) 0.0685(10) -0.0022(8) 0.0142(8) -0.0016(7)
C27A 0.0360(8) 0.0512(10) 0.0685(10) -0.0022(8) 0.0142(8) -0.0016(7)

loop_
_atom_type_symbol
_atom_type_description
_atom_type_scat_dispersion_real
_atom_type_scat_dispersion_imag
_atom_type_scat_source
C C 0.0033 0.0016 'International Tables Vol C Tables 4.2.6.8 and 6.1.1.4'
H H 0.0000 0.0000 'International Tables Vol C Tables 4.2.6.8 and 6.1.1.4'
N N 0.0061 0.0033 'International Tables Vol C Tables 4.2.6.8 and 6.1.1.4'
O O 0.0106 0.0060 'International Tables Vol C Tables 4.2.6.8 and 6.1.1.4'

loop_
_geom_angle_atom_site_label_1
_geom_angle_atom_site_label_2
_geom_angle_atom_site_label_3
_geom_angle
_geom_angle_site_symmetry_1
_geom_angle_site_symmetry_3
_geom_angle_publ_flag
C3 N4 N5 107.61(18) . . ?
N4 N5 C7 119.23(18) . . ?
C1 N5 N4 110.13(18) . . ?
C1 N5 C7 130.51(19) . . ?
C9 N8 C1 114.27(19) . . ?
N5 C1 C2 106.95(19) . . ?
N8 C1 N5 126.6(2) . . ?
N8 C1 C2 126.4(2) . . ?
C1 C2 C3 105.3(2) . . ?
C11 C2 C1 118.2(2) . . ?
C11 C2 C3 136.6(2) . . ?
N4 C3 C2 110.0(2) . . ?
N4 C3 C6 122.2(2) . . ?
C2 C3 C6 127.7(2) . . ?
C3 C6 H6A 109.5 . . ?
C3 C6 H6B 109.5 . . ?
C3 C6 H6C 109.5 . . ?
H6A C6 H6B 109.5 . . ?
H6A C6 H6C 109.5 . . ?
H6B C6 H6C 109.5 . . ?
C12 C7 N5 119.1(2) . . ?
C16 C7 N5 121.1(2) . . ?
C16 C7 C12 119.8(2) . . ?
N8 C9 C10 123.93(19) . . ?
N8 C9 C17 116.36(19) . . ?
C10 C9 C17 119.61(19) . . ?
C9 C10 C20 121.64(19) . . ?
C11 C10 C9 119.94(19) . . ?
C11 C10 C20 118.40(19) . . ?
C2 C11 C10 117.2(2) . . ?
C2 C11 H11 121.4 . . ?
C10 C11 H11 121.4 . . ?
C7 C12 H12 120.3 . . ?
C13 C12 C7 119.5(3) . . ?
C13 C12 H12 120.3 . . ?
C12 C13 H13 119.5 . . ?
C14 C13 C12 121.0(3) . . ?
C14 C13 H13 119.5 . . ?
C13 C14 H14 120.4 . . ?
C13 C14 C15 119.3(3) . . ?
C15 C14 H14 120.4 . . ?
C14 C15 H15 119.4 . . ?
C14 C15 C16 121.2(3) . . ?
C16 C15 H15 119.4 . . ?
C7 C16 C15 119.2(3) . . ?
C7 C16 H16 120.4 . . ?
C15 C16 H16 120.4 . . ?
C9 C17 H17A 108.9 . . ?
C9 C17 H17B 108.9 . . ?
C9 C17 C18 113.55(19) . . ?
H17A C17 H17B 107.7 . . ?
C18 C17 H17A 108.9 . . ?
C18 C17 H17B 108.9 . . ?
C17 C18 H18A 108.9 . . ?
C17 C18 H18B 108.9 . . ?
H18A C18 H18B 107.7 . . ?
C19 C18 C17 113.31(19) . . ?
C19 C18 H18A 108.9 . . ?
C19 C18 H18B 108.9 . . ?
C20 C19 C18 117.94(19) . . ?
C22 C19 C18 126.3(2) . . ?
C22 C19 C20 115.8(2) . . ?
O21 C20 C10 120.1(2) . . ?
O21 C20 C19 121.7(2) . . ?
C10 C20 C19 118.17(19) . . ?
C19 C22 H22 115.1 . . ?
C19 C22 C23 129.8(2) . . ?
C23 C22 H22 115.1 . . ?
C28 C23 C22 117.65(14) . . ?
C28 C23 C24 120.0 . . ?
C24 C23 C22 122.33(14) . . ?
C23 C28 H28A 120.0 . . ?
C23 C28 H28 123.4 . . ?
C23 C28 C27B 120.0 . . ?
C23 C28 C27A 113.2(3) . . ?
C27B C28 H28A 120.0 . . ?
C27A C28 H28 123.4 . . ?
C28 C27B H27B 120.0 . . ?
C26B C27B C28 120.0 . . ?
C26B C27B H27B 120.0 . . ?
C27B C26B H26B 120.0 . . ?
C25B C26B C27B 120.0 . . ?
C25B C26B H26B 120.0 . . ?
C26B C25B H25B 120.0 . . ?
C26B C25B C24 120.0 . . ?
C24 C25B H25B 120.0 . . ?
C23 C24 H24A 120.0 . . ?
C23 C24 H24 117.8 . . ?
C25B C24 C23 120.0 . . ?
C25B C24 H24A 120.0 . . ?
C25A C24 C23 124.4(3) . . ?
C25A C24 H24 117.8 . . ?
C24 C25A H25A 121.5 . . ?
C26A C25A C24 117.0(5) . . ?
C26A C25A H25A 121.5 . . ?
C25A C26A H26A 117.3 . . ?
C25A C26A C27A 125.5(5) . . ?
C27A C26A H26A 117.3 . . ?
C28 C27A H27A 120.2 . . ?
C26A C27A C28 119.7(4) . . ?
C26A C27A H27A 120.2 . . ?

loop_
_geom_bond_atom_site_label_1
_geom_bond_atom_site_label_2
_geom_bond_distance
_geom_bond_site_symmetry_2
_geom_bond_publ_flag
O21 C20 1.226(3) . ?
N4 N5 1.384(3) . ?
N4 C3 1.317(3) . ?
N5 C1 1.371(3) . ?
N5 C7 1.415(3) . ?
N8 C1 1.345(3) . ?
N8 C9 1.338(3) . ?
C1 C2 1.401(3) . ?
C2 C3 1.436(3) . ?
C2 C11 1.381(3) . ?
C3 C6 1.475(4) . ?
C6 H6A 0.9600 . ?
C6 H6B 0.9600 . ?
C6 H6C 0.9600 . ?
C7 C12 1.395(3) . ?
C7 C16 1.382(4) . ?
C9 C10 1.412(3) . ?
C9 C17 1.505(3) . ?
C10 C11 1.393(3) . ?
C10 C20 1.480(3) . ?
C11 H11 0.9300 . ?
C12 H12 0.9300 . ?
C12 C13 1.380(4) . ?
C13 H13 0.9300 . ?
C13 C14 1.368(5) . ?
C14 H14 0.9300 . ?
C14 C15 1.375(5) . ?
C15 H15 0.9300 . ?
C15 C16 1.384(4) . ?
C16 H16 0.9300 . ?
C17 H17A 0.9700 . ?
C17 H17B 0.9700 . ?
C17 C18 1.525(3) . ?
C18 H18A 0.9700 . ?
C18 H18B 0.9700 . ?
C18 C19 1.507(3) . ?
C19 C20 1.496(3) . ?
C19 C22 1.345(3) . ?
C22 H22 0.9300 . ?
C22 C23 1.484(3) . ?
C23 C28 1.3900 . ?
C23 C24 1.3900 . ?
C28 H28A 0.9300 . ?
C28 H28 0.9300 . ?
C28 C27B 1.3900 . ?
C28 C27A 1.449(6) . ?
C27B H27B 0.9300 . ?
C27B C26B 1.3900 . ?
C26B H26B 0.9300 . ?
C26B C25B 1.3900 . ?
C25B H25B 0.9300 . ?
C25B C24 1.3900 . ?
C24 H24A 0.9300 . ?
C24 H24 0.9300 . ?
C24 C25A 1.299(6) . ?
C25A H25A 0.9300 . ?
C25A C26A 1.283(7) . ?
C26A H26A 0.9300 . ?
C26A C27A 1.353(8) . ?
C27A H27A 0.9300 . ?

loop_
_geom_torsion_atom_site_label_1
_geom_torsion_atom_site_label_2
_geom_torsion_atom_site_label_3
_geom_torsion_atom_site_label_4
_geom_torsion
_geom_torsion_site_symmetry_1
_geom_torsion_site_symmetry_2
_geom_torsion_site_symmetry_3
_geom_torsion_site_symmetry_4
_geom_torsion_publ_flag
N4 N5 C1 N8 176.4(2) . . . . ?
N4 N5 C1 C2 -0.7(2) . . . . ?
N4 N5 C7 C12 -19.7(3) . . . . ?
N4 N5 C7 C16 159.5(2) . . . . ?
N5 N4 C3 C2 -0.2(3) . . . . ?
N5 N4 C3 C6 179.7(2) . . . . ?
N5 C1 C2 C3 0.5(2) . . . . ?
N5 C1 C2 C11 -178.59(19) . . . . ?
N5 C7 C12 C13 178.3(2) . . . . ?
N5 C7 C16 C15 -178.4(2) . . . . ?
N8 C1 C2 C3 -176.5(2) . . . . ?
N8 C1 C2 C11 4.4(3) . . . . ?
N8 C9 C10 C11 2.4(3) . . . . ?
N8 C9 C10 C20 -179.1(2) . . . . ?
N8 C9 C17 C18 151.6(2) . . . . ?
C1 N5 C7 C12 164.9(2) . . . . ?
C1 N5 C7 C16 -15.8(4) . . . . ?
C1 N8 C9 C10 -1.4(3) . . . . ?
C1 N8 C9 C17 174.7(2) . . . . ?
C1 C2 C3 N4 -0.2(3) . . . . ?
C1 C2 C3 C6 179.9(2) . . . . ?
C1 C2 C11 C10 -3.1(3) . . . . ?
C3 N4 N5 C1 0.5(3) . . . . ?
C3 N4 N5 C7 -175.7(2) . . . . ?
C3 C2 C11 C10 178.2(2) . . . . ?
C7 N5 C1 N8 -8.0(4) . . . . ?
C7 N5 C1 C2 175.0(2) . . . . ?
C7 C12 C13 C14 0.3(4) . . . . ?
C9 N8 C1 N5 -178.5(2) . . . . ?
C9 N8 C1 C2 -2.0(3) . . . . ?
C9 C10 C11 C2 0.1(3) . . . . ?
C9 C10 C20 O21 -172.2(2) . . . . ?
C9 C10 C20 C19 7.3(3) . . . . ?
C9 C17 C18 C19 46.6(3) . . . . ?
C10 C9 C17 C18 -32.1(3) . . . . ?
C11 C2 C3 N4 178.6(3) . . . . ?
C11 C2 C3 C6 -1.2(4) . . . . ?
C11 C10 C20 O21 6.3(3) . . . . ?
C11 C10 C20 C19 -174.18(19) . . . . ?
C12 C7 C16 C15 0.9(4) . . . . ?
C12 C13 C14 C15 0.4(5) . . . . ?
C13 C14 C15 C16 -0.5(5) . . . . ?
C14 C15 C16 C7 -0.1(5) . . . . ?
C16 C7 C12 C13 -1.0(4) . . . . ?
C17 C9 C10 C11 -173.7(2) . . . . ?
C17 C9 C10 C20 4.8(3) . . . . ?
C17 C18 C19 C20 -35.8(3) . . . . ?
C17 C18 C19 C22 144.0(2) . . . . ?
C18 C19 C20 O21 -171.4(2) . . . . ?
C18 C19 C20 C10 9.1(3) . . . . ?
C18 C19 C22 C23 -0.6(4) . . . . ?
C19 C22 C23 C28 -146.3(2) . . . . ?
C19 C22 C23 C24 35.6(4) . . . . ?
C20 C10 C11 C2 -178.5(2) . . . . ?
C20 C19 C22 C23 179.2(2) . . . . ?
C22 C19 C20 O21 8.8(3) . . . . ?
C22 C19 C20 C10 -170.7(2) . . . . ?
C22 C23 C28 C27B -178.2(3) . . . . ?
C22 C23 C28 C27A 176.7(4) . . . . ?
C22 C23 C24 C25B 178.1(3) . . . . ?
C22 C23 C24 C25A -178.6(5) . . . . ?
C23 C28 C27B C26B 0.0 . . . . ?
C23 C28 C27A C26A 3.2(7) . . . . ?
C23 C24 C25A C26A 1.1(8) . . . . ?
C28 C23 C24 C25B 0.0 . . . . ?
C28 C23 C24 C25A 3.3(6) . . . . ?
C28 C27B C26B C25B 0.0 . . . . ?
C27B C26B C25B C24 0.0 . . . . ?
C26B C25B C24 C23 0.0 . . . . ?
C24 C23 C28 C27B 0.0 . . . . ?
C24 C23 C28 C27A -5.1(5) . . . . ?
C24 C25A C26A C27A -3.3(9) . . . . ?
C25A C26A C27A C28 1.1(9) . . . . ?

loop_
_publcif_info_exptl_table_extra_item
sin_theta_over_lambda_max

loop_
_publcif_info_exptl_table_header_item
?
